data_7005179
loop_
_publ_author_name
'Fondo, Matilde'
'Garc\'ia-Deibe, Ana M'
'Ocampo, Noelia'
'Sanmart\'in, Jes\'us'
'Bermejo, Manuel R.'

_publ_section_title
;
 Asymmetric self-assembly with atmospheric CO2 fixation of a
 pentanuclear carbonate NiI) complex based on dissimilar building
 blocks.
;
_journal_issue 4
_journal_name_full 'Dalton transactions (Cambridge, England : 2003)'
_journal_page_first 414
_journal_page_last 416
_journal_paper_doi 10.1039/b617374h
_journal_year 2007
_chemical_formula_moiety 'C31 H36 N4 Ni2 O8, C29 H34 N4 NI2 O7, 2.5(C2 H3 N), 3.25(H2 O)'
_chemical_formula_sum 'C65 H83.5 N10.5 Ni4 O18.25'
_chemical_formula_weight 1538.76
_chemical_name_systematic
;
?
;
_space_group_IT_number 2
_symmetry_cell_setting triclinic
_symmetry_space_group_name_Hall '-P 1'
_symmetry_space_group_name_H-M 'P -1'
_atom_sites_solution_hydrogens geom
_atom_sites_solution_primary direct
_atom_sites_solution_secondary difmap
_audit_creation_method SHELXL-97
_cell_angle_alpha 111.511(2)
_cell_angle_beta 93.653(2)
_cell_angle_gamma 112.056(2)
_cell_formula_units_Z 2
_cell_length_a 15.3067(18)
_cell_length_b 16.4584(19)
_cell_length_c 18.009(2)
_cell_measurement_reflns_used 3080
_cell_measurement_temperature 120(2)
_cell_measurement_theta_max 28.06
_cell_measurement_theta_min 2.54
_cell_volume 3803.8(8)
_computing_cell_refinement 'BRUKER Smart'
_computing_data_collection 'BRUKER Smart'
_computing_structure_refinement 'SHELXL-97 (Sheldrick, 1997)'
_computing_structure_solution 'DIRDIF-99 (Beurskens, 1999)'
_diffrn_ambient_temperature 120(2)
_diffrn_measured_fraction_theta_full 0.998
_diffrn_measured_fraction_theta_max 0.998
_diffrn_measurement_device_type 'Smart-CCD-1000 BRUKER'
_diffrn_measurement_method 'omega scans'
_diffrn_radiation_monochromator graphite
_diffrn_radiation_source 'fine-focus sealed tube'
_diffrn_radiation_type MoK\a
_diffrn_radiation_wavelength 0.71073
_diffrn_reflns_av_R_equivalents 0.02720
_diffrn_reflns_av_sigmaI/netI 0.0316
_diffrn_reflns_limit_h_max 18
_diffrn_reflns_limit_h_min -18
_diffrn_reflns_limit_k_max 18
_diffrn_reflns_limit_k_min -19
_diffrn_reflns_limit_l_max 21
_diffrn_reflns_limit_l_min 0
_diffrn_reflns_number 47616
_diffrn_reflns_theta_full 25.00
_diffrn_reflns_theta_max 25.00
_diffrn_reflns_theta_min 1.47
_exptl_absorpt_coefficient_mu 1.045
_exptl_absorpt_correction_T_max 0.8182
_exptl_absorpt_correction_T_min 0.6762
_exptl_absorpt_correction_type multi-scan
_exptl_absorpt_process_details SADABS
_exptl_crystal_colour green
_exptl_crystal_density_diffrn 1.343
_exptl_crystal_density_method 'not measured'
_exptl_crystal_description prism
_exptl_crystal_F_000 1610
_exptl_crystal_size_max 0.33
_exptl_crystal_size_mid 0.32
_exptl_crystal_size_min 0.20
_refine_diff_density_max 1.688
_refine_diff_density_min -0.881
_refine_diff_density_rms 0.127
_refine_ls_extinction_method none
_refine_ls_goodness_of_fit_ref 1.091
_refine_ls_hydrogen_treatment mixed
_refine_ls_matrix_type full
_refine_ls_number_parameters 919
_refine_ls_number_reflns 13372
_refine_ls_number_restraints 9
_refine_ls_restrained_S_all 1.092
_refine_ls_R_factor_all 0.0638
_refine_ls_R_factor_gt 0.0476
_refine_ls_shift/su_max 0.030
_refine_ls_shift/su_mean 0.000
_refine_ls_structure_factor_coef Fsqd
_refine_ls_weighting_details 'calc w=1/[\s^2^(Fo^2^)+(0.0816P)^2^+10.7461P] where P=(Fo^2^+2Fc^2^)/3'
_refine_ls_weighting_scheme calc
_refine_ls_wR_factor_gt 0.1449
_refine_ls_wR_factor_ref 0.1595
_reflns_number_gt 10750
_reflns_number_total 13372
_reflns_threshold_expression >2sigma(I)
_cod_data_source_file b617374h.txt
_cod_data_source_block be11mf1n
_cod_depositor_comments
;
The following automatic conversions were performed:
'_symmetry_cell_setting' value 'Triclinic' changed to 'triclinic'
according to '/home/saulius/struct/CIF-dictionaries/cif_core.dic'
dictionary named 'cif_core.dic' version 2.4.1 from 2010-06-29.

Automatic conversion script
Id: cif_fix_enum 1527 2010-12-29 10:47:43Z saulius 
;
_cod_original_sg_symbol_H-M P-1
_cod_original_formula_sum 'C65 H83.50 N10.50 Ni4 O18.25'
_cod_database_code 7005179

loop_
_symmetry_equiv_pos_as_xyz
'x, y, z'
'-x, -y, -z'

loop_
_atom_site_label
_atom_site_type_symbol
_atom_site_fract_x
_atom_site_fract_y
_atom_site_fract_z
_atom_site_U_iso_or_equiv
_atom_site_adp_type
_atom_site_occupancy
_atom_site_symmetry_multiplicity
_atom_site_calc_flag
_atom_site_refinement_flags
_atom_site_disorder_assembly
_atom_site_disorder_group
Ni11 Ni 0.05334(4) 0.50100(4) 0.25027(3) 0.01911(14) Uani 1 1 d . . .
Ni12 Ni 0.08171(4) 0.35818(4) 0.09180(3) 0.01683(13) Uani 1 1 d . . .
O101 O 0.1790(2) 0.5683(2) 0.33241(17) 0.0263(7) Uani 1 1 d . . .
O102 O 0.21735(19) 0.36498(19) 0.11281(17) 0.0196(6) Uani 1 1 d . . .
O103 O 0.06179(19) 0.36967(19) 0.20725(16) 0.0190(6) Uani 1 1 d . . .
N101 N -0.0192(3) 0.4944(2) 0.3389(2) 0.0234(8) Uani 1 1 d . . .
N102 N 0.0273(2) 0.2129(2) 0.0375(2) 0.0198(7) Uani 1 1 d . . .
N103 N -0.0900(2) 0.4299(2) 0.1719(2) 0.0205(7) Uani 1 1 d . . .
N104 N -0.0665(2) 0.3293(2) 0.0549(2) 0.0192(7) Uani 1 1 d . . .
O11W O 0.0475(2) 0.6365(2) 0.27565(18) 0.0270(7) Uani 1 1 d . . .
H11W H -0.0061 0.6460 0.2725 0.040 Uiso 1 1 d R . .
H11X H 0.0849 0.6936 0.3217 0.040 Uiso 1 1 d R . .
O12W O 0.1013(2) 0.3784(2) -0.01526(16) 0.0213(6) Uani 1 1 d . . .
H12A H 0.1053 0.3277 -0.0618 0.032 Uiso 1 1 d R . .
H12B H 0.1387 0.4215 -0.0144 0.032 Uiso 1 1 d R . .
O11 O 0.1257(2) 0.5074(2) 0.15568(17) 0.0201(6) Uani 1 1 d . . .
O12 O 0.2251(2) 0.5594(2) 0.08217(18) 0.0253(6) Uani 1 1 d . . .
C10 C 0.1912(3) 0.5752(3) 0.1443(3) 0.0206(9) Uani 1 1 d . . .
C11 C 0.2268(3) 0.6771(3) 0.2077(3) 0.0277(10) Uani 1 1 d . . .
H11A H 0.2863 0.7184 0.1984 0.041 Uiso 1 1 calc R . .
H11B H 0.2402 0.6791 0.2625 0.041 Uiso 1 1 calc R . .
H11C H 0.1771 0.7003 0.2039 0.041 Uiso 1 1 calc R . .
C100 C 0.1942(3) 0.6064(3) 0.4129(3) 0.0271(10) Uani 1 1 d . . .
C101 C 0.2896(4) 0.6541(4) 0.4604(3) 0.0374(11) Uani 1 1 d . . .
H101 H 0.3410 0.6545 0.4334 0.045 Uiso 1 1 calc R . .
C102 C 0.3115(4) 0.7003(4) 0.5448(3) 0.0460(14) Uani 1 1 d . . .
H102 H 0.3770 0.7322 0.5749 0.055 Uiso 1 1 calc R . .
C103 C 0.2380(4) 0.7006(4) 0.5861(3) 0.0438(13) Uani 1 1 d . . .
H103 H 0.2529 0.7339 0.6442 0.053 Uiso 1 1 calc R . .
C104 C 0.1432(4) 0.6520(3) 0.5419(3) 0.0340(11) Uani 1 1 d . . .
H104 H 0.0929 0.6517 0.5702 0.041 Uiso 1 1 calc R . .
C105 C 0.1189(3) 0.6026(3) 0.4555(3) 0.0265(9) Uani 1 1 d . . .
C106 C 0.0168(3) 0.5464(3) 0.4160(3) 0.0264(9) Uani 1 1 d . . .
H106 H -0.0277 0.5482 0.4504 0.032 Uiso 1 1 calc R . .
C107 C -0.1239(3) 0.4395(3) 0.3081(3) 0.0264(9) Uani 1 1 d . . .
H10A H -0.1569 0.4662 0.3495 0.032 Uiso 1 1 calc R . .
H10B H -0.1427 0.3711 0.2980 0.032 Uiso 1 1 calc R . .
C108 C -0.1551(3) 0.4449(3) 0.2283(3) 0.0248(9) Uani 1 1 d . . .
H10C H -0.2222 0.3950 0.2005 0.030 Uiso 1 1 calc R . .
H10D H -0.1546 0.5089 0.2413 0.030 Uiso 1 1 calc R . .
C109 C -0.0960(3) 0.4706(3) 0.1107(3) 0.0237(9) Uani 1 1 d . . .
H10E H -0.0459 0.5380 0.1311 0.028 Uiso 1 1 calc R . .
H10F H -0.1606 0.4697 0.0994 0.028 Uiso 1 1 calc R . .
C110 C -0.0787(3) 0.4043(3) 0.0336(3) 0.0244(9) Uani 1 1 d . . .
H11D H -0.1348 0.3742 -0.0135 0.029 Uiso 1 1 calc R . .
H11E H -0.0198 0.4410 0.0192 0.029 Uiso 1 1 calc R . .
C111 C -0.1054(3) 0.2354(3) -0.0195(2) 0.0238(9) Uani 1 1 d . . .
H11F H -0.0814 0.2468 -0.0661 0.029 Uiso 1 1 calc R . .
H11G H -0.1771 0.2083 -0.0339 0.029 Uiso 1 1 calc R . .
C112 C -0.0757(3) 0.1631(3) -0.0059(3) 0.0235(9) Uani 1 1 d . . .
H11H H -0.1160 0.1351 0.0271 0.028 Uiso 1 1 calc R . .
H11J H -0.0855 0.1099 -0.0593 0.028 Uiso 1 1 calc R . .
C113 C 0.0689(3) 0.1624(3) 0.0469(3) 0.0233(9) Uani 1 1 d . . .
H113 H 0.0306 0.0945 0.0249 0.028 Uiso 1 1 calc R . .
C114 C 0.1683(3) 0.1974(3) 0.0875(2) 0.0217(9) Uani 1 1 d . . .
C115 C 0.1988(4) 0.1287(3) 0.0950(3) 0.0298(10) Uani 1 1 d . . .
H115 H 0.1525 0.0632 0.0750 0.036 Uiso 1 1 calc R . .
C116 C 0.2927(4) 0.1532(4) 0.1299(3) 0.0332(11) Uani 1 1 d . . .
H116 H 0.3110 0.1059 0.1347 0.040 Uiso 1 1 calc R . .
C117 C 0.3599(3) 0.2484(4) 0.1577(3) 0.0323(10) Uani 1 1 d . . .
H117 H 0.4252 0.2662 0.1819 0.039 Uiso 1 1 calc R . .
C118 C 0.3346(3) 0.3183(3) 0.1513(3) 0.0273(10) Uani 1 1 d . . .
H118 H 0.3829 0.3827 0.1700 0.033 Uiso 1 1 calc R . .
C119 C 0.2378(3) 0.2957(3) 0.1173(2) 0.0209(9) Uani 1 1 d . . .
C120 C -0.1228(3) 0.3257(3) 0.1185(2) 0.0190(8) Uani 1 1 d . . .
H120 H -0.1933 0.2971 0.0921 0.023 Uiso 1 1 calc R . .
C121 C -0.1088(3) 0.2696(3) 0.1641(2) 0.0203(8) Uani 1 1 d . . .
C122 C -0.1891(3) 0.1942(3) 0.1664(3) 0.0238(9) Uani 1 1 d . . .
H122 H -0.2516 0.1762 0.1362 0.029 Uiso 1 1 calc R . .
C123 C -0.1786(3) 0.1456(3) 0.2122(3) 0.0276(10) Uani 1 1 d . . .
H123 H -0.2334 0.0941 0.2133 0.033 Uiso 1 1 calc R . .
C124 C -0.0876(3) 0.1727(3) 0.2565(3) 0.0289(10) Uani 1 1 d . . .
H124 H -0.0801 0.1403 0.2888 0.035 Uiso 1 1 calc R . .
C125 C -0.0070(3) 0.2468(3) 0.2542(3) 0.0247(9) Uani 1 1 d . . .
H125 H 0.0551 0.2636 0.2844 0.030 Uiso 1 1 calc R . .
C126 C -0.0152(3) 0.2974(3) 0.2085(2) 0.0192(8) Uani 1 1 d . . .
Ni21 Ni 0.72709(4) 0.72227(4) 0.13843(3) 0.01847(14) Uani 1 1 d . . .
Ni22 Ni 0.65379(4) 0.68943(4) 0.28816(3) 0.01991(14) Uani 1 1 d . . .
O201 O 0.86695(19) 0.7416(2) 0.14998(16) 0.0202(6) Uani 1 1 d . . .
O202 O 0.7559(2) 0.6734(2) 0.34768(17) 0.0238(6) Uani 1 1 d . . .
O203 O 0.74967(19) 0.7988(2) 0.26289(16) 0.0199(6) Uani 1 1 d . . .
N201 N 0.7639(2) 0.8367(2) 0.1100(2) 0.0216(7) Uani 1 1 d . . .
N202 N 0.6395(2) 0.7776(2) 0.3927(2) 0.0222(7) Uani 1 1 d . . .
N203 N 0.5866(2) 0.7186(3) 0.1188(2) 0.0222(7) Uani 1 1 d . . .
N204 N 0.5350(2) 0.7042(3) 0.2331(2) 0.0225(7) Uani 1 1 d . . .
O21W O 0.6894(2) 0.6169(2) 0.01578(19) 0.0238(7) Uani 1 1 d . . .
O21 O 0.6734(2) 0.60875(19) 0.17652(16) 0.0210(6) Uani 1 1 d . . .
O20 O 0.6857(2) 0.4897(2) 0.07509(17) 0.0277(7) Uani 1 1 d . . .
C20 C 0.6642(3) 0.5217(3) 0.1417(2) 0.0220(9) Uani 1 1 d . . .
C21 C 0.6229(3) 0.4559(3) 0.1830(3) 0.0308(10) Uani 1 1 d . . .
H21A H 0.6251 0.3938 0.1527 0.046 Uiso 1 1 calc R . .
H21B H 0.5556 0.4451 0.1836 0.046 Uiso 1 1 calc R . .
H21C H 0.6612 0.4857 0.2394 0.046 Uiso 1 1 calc R . .
O22 O 0.5372(2) 0.5718(2) 0.30181(18) 0.0272(7) Uani 1 1 d . . .
O23 O 0.4275(3) 0.5057(3) 0.3612(2) 0.0455(9) Uani 1 1 d . . .
H23 H 0.3798 0.5040 0.3211 0.050 Uiso 1 1 d . . .
C22 C 0.5166(4) 0.5408(4) 0.3536(3) 0.0355(11) Uani 1 1 d . . .
C23 C 0.5870(4) 0.5376(5) 0.4132(4) 0.0560(16) Uani 1 1 d . . .
H23A H 0.5634 0.4719 0.4100 0.084 Uiso 1 1 calc R . .
H23B H 0.5929 0.5827 0.4690 0.084 Uiso 1 1 calc R . .
H23C H 0.6504 0.5559 0.3995 0.084 Uiso 1 1 calc R . .
C200 C 0.9424(3) 0.8258(3) 0.1737(2) 0.0218(9) Uani 1 1 d . . .
C201 C 1.0349(3) 0.8377(3) 0.2074(2) 0.0238(9) Uani 1 1 d . . .
H201 H 1.0408 0.7848 0.2134 0.029 Uiso 1 1 calc R . .
C202 C 1.1168(3) 0.9236(3) 0.2317(3) 0.0296(10) Uani 1 1 d . . .
H202 H 1.1773 0.9291 0.2550 0.035 Uiso 1 1 calc R . .
C203 C 1.1119(3) 1.0025(3) 0.2226(3) 0.0302(10) Uani 1 1 d . . .
H203 H 1.1683 1.0614 0.2388 0.036 Uiso 1 1 calc R . .
C204 C 1.0222(3) 0.9926(3) 0.1891(3) 0.0277(10) Uani 1 1 d . . .
H204 H 1.0181 1.0458 0.1825 0.033 Uiso 1 1 calc R . .
C205 C 0.9376(3) 0.9069(3) 0.1647(2) 0.0225(9) Uani 1 1 d . . .
C206 C 0.8484(3) 0.9049(3) 0.1295(2) 0.0245(9) Uani 1 1 d . . .
H206 H 0.8536 0.9595 0.1202 0.029 Uiso 1 1 calc R . .
C207 C 0.6810(3) 0.8489(3) 0.0778(3) 0.0266(9) Uani 1 1 d . . .
H20A H 0.6907 0.8614 0.0285 0.032 Uiso 1 1 calc R . .
H20B H 0.6754 0.9048 0.1197 0.032 Uiso 1 1 calc R . .
C208 C 0.5887(3) 0.7567(3) 0.0557(3) 0.0278(10) Uani 1 1 d . . .
H20C H 0.5316 0.7705 0.0502 0.033 Uiso 1 1 calc R . .
H20D H 0.5846 0.7070 0.0021 0.033 Uiso 1 1 calc R . .
C209 C 0.5050(3) 0.6187(3) 0.0879(3) 0.0264(9) Uani 1 1 d . . .
H20E H 0.5290 0.5687 0.0648 0.032 Uiso 1 1 calc R . .
H20F H 0.4537 0.6089 0.0448 0.032 Uiso 1 1 calc R . .
C210 C 0.4661(3) 0.6135(3) 0.1628(3) 0.0265(9) Uani 1 1 d . . .
H21D H 0.3998 0.6099 0.1573 0.032 Uiso 1 1 calc R . .
H21E H 0.4645 0.5562 0.1700 0.032 Uiso 1 1 calc R . .
C211 C 0.4876(3) 0.7336(3) 0.3015(3) 0.0272(10) Uani 1 1 d . . .
H21F H 0.4444 0.6753 0.3077 0.033 Uiso 1 1 calc R . .
H21G H 0.4469 0.7629 0.2874 0.033 Uiso 1 1 calc R . .
C212 C 0.5607(3) 0.8060(3) 0.3835(3) 0.0269(9) Uani 1 1 d . . .
H21H H 0.5875 0.8716 0.3851 0.032 Uiso 1 1 calc R . .
H21I H 0.5280 0.8072 0.4293 0.032 Uiso 1 1 calc R . .
C213 C 0.6962(3) 0.8150(3) 0.4637(3) 0.0256(9) Uani 1 1 d . . .
H213 H 0.6831 0.8587 0.5081 0.031 Uiso 1 1 calc R . .
C214 C 0.7783(3) 0.7965(3) 0.4821(3) 0.0238(9) Uani 1 1 d . . .
C215 C 0.8369(3) 0.8522(3) 0.5630(3) 0.0306(10) Uani 1 1 d . . .
H215 H 0.8208 0.8991 0.6010 0.037 Uiso 1 1 calc R . .
C216 C 0.9164(4) 0.8407(4) 0.5885(3) 0.0350(11) Uani 1 1 d . . .
H216 H 0.9559 0.8809 0.6425 0.042 Uiso 1 1 calc R . .
C217 C 0.9382(4) 0.7690(3) 0.5339(3) 0.0321(10) Uani 1 1 d . . .
H217 H 0.9917 0.7589 0.5511 0.039 Uiso 1 1 calc R . .
C218 C 0.8816(3) 0.7128(3) 0.4545(3) 0.0274(10) Uani 1 1 d . . .
H218 H 0.8967 0.6637 0.4186 0.033 Uiso 1 1 calc R . .
C219 C 0.8024(3) 0.7256(3) 0.4248(2) 0.0229(9) Uani 1 1 d . . .
C220 C 0.5635(3) 0.7736(3) 0.1943(3) 0.0230(9) Uani 1 1 d . . .
H220 H 0.5053 0.7827 0.1781 0.028 Uiso 1 1 calc R . .
C221 C 0.6426(3) 0.8710(3) 0.2519(2) 0.0222(9) Uani 1 1 d . . .
C222 C 0.6236(3) 0.9517(3) 0.2774(3) 0.0282(10) Uani 1 1 d . . .
H222 H 0.5637 0.9464 0.2531 0.034 Uiso 1 1 calc R . .
C223 C 0.6900(3) 1.0396(3) 0.3373(3) 0.0297(10) Uani 1 1 d . . .
H223 H 0.6759 1.0943 0.3547 0.036 Uiso 1 1 calc R . .
C224 C 0.7776(3) 1.0467(3) 0.3718(3) 0.0310(10) Uani 1 1 d . . .
H224 H 0.8236 1.1066 0.4136 0.037 Uiso 1 1 calc R . .
C225 C 0.7992(3) 0.9670(3) 0.3460(3) 0.0253(9) Uani 1 1 d . . .
H225 H 0.8602 0.9734 0.3691 0.030 Uiso 1 1 calc R . .
C226 C 0.7311(3) 0.8774(3) 0.2859(2) 0.0202(8) Uani 1 1 d . . .
H21W H 0.690(4) 0.568(4) 0.020(3) 0.033(15) Uiso 1 1 d . . .
H21X H 0.724(5) 0.623(5) -0.013(4) 0.06(2) Uiso 1 1 d . . .
O1W O 0.3083(2) 0.5144(2) 0.26554(19) 0.0319(7) Uani 1 1 d . . .
H1WA H 0.2641 0.5367 0.2893 0.048 Uiso 1 1 d R . .
H1WB H 0.2725 0.4655 0.2095 0.048 Uiso 1 1 d R . .
O2W O 0.8902(2) 0.6663(2) 0.25781(18) 0.0274(7) Uani 1 1 d . . .
H2WA H 0.8808 0.6842 0.2214 0.041 Uiso 1 1 d R . .
H2WB H 0.8420 0.6617 0.2839 0.041 Uiso 1 1 d R . .
O3W O 0.3347(3) 0.6986(3) 0.0281(3) 0.0590(12) Uani 1 1 d . . .
H3WA H 0.2990 0.6625 0.0575 0.089 Uiso 1 1 d R . .
H3WB H 0.3221 0.6423 -0.0219 0.089 Uiso 1 1 d R . .
N1S N 1.1265(4) 0.8367(4) 0.4055(3) 0.0506(12) Uani 1 1 d . . .
C10S C 1.0691(4) 0.8652(4) 0.4046(3) 0.0365(11) Uani 1 1 d . . .
C11S C 0.9955(4) 0.8999(3) 0.4023(3) 0.0372(11) Uani 1 1 d . . .
H11I H 1.0228 0.9608 0.3965 0.056 Uiso 1 1 calc R . .
H11K H 0.9731 0.9106 0.4534 0.056 Uiso 1 1 calc R . .
H11L H 0.9407 0.8518 0.3556 0.056 Uiso 1 1 calc R . .
N2S N 0.3976(8) 0.2650(8) 0.3740(7) 0.056(3) Uiso 0.50 1 d P . .
C20S C 0.3422(6) 0.2830(6) 0.3610(5) 0.031(18) Uiso 0.50 1 d P . .
C21S C 0.2679(7) 0.3082(7) 0.3472(6) 0.035(2) Uiso 0.50 1 d P . .
H21J H 0.2125 0.2744 0.3658 0.052 Uiso 0.50 1 calc PR . .
H21K H 0.2481 0.2898 0.2884 0.052 Uiso 0.50 1 calc PR . .
H21L H 0.2905 0.3782 0.3776 0.052 Uiso 0.50 1 calc PR . .
N3S N 0.3730(14) -0.0753(14) 0.3202(12) 0.046(5) Uiso 0.25 1 d PD A 1
C30S C 0.3696(14) -0.0782(14) 0.3880(13) 0.025(4) Uiso 0.25 1 d PD A 1
C31S C 0.3608(12) -0.0999(14) 0.4508(9) 0.031(4) Uiso 0.25 1 d PD A 1
H31A H 0.3273 -0.1702 0.4313 0.025 Uiso 0.25 1 calc PR A 1
H31B H 0.3233 -0.0698 0.4832 0.025 Uiso 0.25 1 calc PR A 1
H31C H 0.4253 -0.0758 0.4850 0.025 Uiso 0.25 1 calc PR A 1
N4S N 0.5648(19) 0.1744(19) 0.1244(16) 0.075(7) Uiso 0.25 1 d P B 2
C40S C 0.5626(15) 0.1552(15) 0.0583(13) 0.068(5) Uiso 0.25 1 d P B 2
C41S C 0.601(2) 0.127(2) -0.0203(19) 0.075(8) Uiso 0.25 1 d P B 2
H41A H 0.6593 0.1827 -0.0160 0.112 Uiso 0.25 1 calc PR B 2
H41B H 0.5514 0.1070 -0.0683 0.112 Uiso 0.25 1 calc PR B 2
H41C H 0.6182 0.0733 -0.0263 0.112 Uiso 0.25 1 calc PR B 2
N5S N 0.395(2) -0.041(3) 0.370(2) 0.04(8) Uiso 0.25 1 d PD C 3
C50S C 0.3830(13) -0.0631(13) 0.4219(14) 0.022(4) Uiso 0.25 1 d PD C 3
C51S C 0.3520(12) -0.1270(13) 0.4563(10) 0.022(4) Uiso 0.25 1 d PD C 3
H51A H 0.2851 -0.1401 0.4609 0.033 Uiso 0.25 1 calc PR C 3
H51B H 0.3939 -0.0995 0.5110 0.033 Uiso 0.25 1 calc PR C 3
H51C H 0.3548 -0.1874 0.4216 0.033 Uiso 0.25 1 calc PR C 3
N6S N 0.4693(17) 0.1025(18) 0.2662(15) 0.069(6) Uiso 0.25 1 d PD D 4
C60S C 0.5157(18) 0.1348(18) 0.2392(15) 0.052(6) Uiso 0.25 1 d PD D 4
C61S C 0.575(2) 0.203(2) 0.215(2) 0.086(9) Uiso 0.25 1 d PD D 4
H61A H 0.5718 0.2643 0.2445 0.128 Uiso 0.25 1 calc PR D 4
H61B H 0.5534 0.1805 0.1560 0.128 Uiso 0.25 1 calc PR D 4
H61C H 0.6418 0.2110 0.2281 0.128 Uiso 0.25 1 calc PR D 4
O4W O 0.4058(19) 0.011(2) 0.4035(17) 0.06(7) Uiso 0.25 1 d P E 4

loop_
_atom_site_aniso_label
_atom_site_aniso_U_11
_atom_site_aniso_U_22
_atom_site_aniso_U_33
_atom_site_aniso_U_23
_atom_site_aniso_U_13
_atom_site_aniso_U_12
Ni11 0.0212(3) 0.0204(3) 0.0163(3) 0.0068(2) 0.0060(2) 0.0103(2)
Ni12 0.0173(3) 0.0177(3) 0.0149(3) 0.0059(2) 0.0042(2) 0.0078(2)
O101 0.0288(16) 0.0311(16) 0.0153(14) 0.0053(13) 0.0032(12) 0.0138(14)
O102 0.0184(14) 0.0184(14) 0.0208(14) 0.0071(12) 0.0033(11) 0.0081(12)
O103 0.0192(14) 0.0216(14) 0.0162(14) 0.0075(12) 0.0034(11) 0.0093(12)
N101 0.0284(19) 0.0222(18) 0.0220(19) 0.0091(15) 0.0089(15) 0.0131(16)
N102 0.0193(17) 0.0194(17) 0.0174(17) 0.0047(14) 0.0058(14) 0.0074(14)
N103 0.0208(18) 0.0250(18) 0.0237(18) 0.0135(15) 0.0081(14) 0.0145(15)
N104 0.0200(17) 0.0205(17) 0.0170(17) 0.0085(14) 0.0033(14) 0.0081(14)
O11W 0.0247(16) 0.0235(15) 0.0297(16) 0.0064(13) 0.0054(13) 0.0121(13)
O12W 0.0226(15) 0.0222(15) 0.0180(14) 0.0082(12) 0.0077(12) 0.0085(12)
O11 0.0200(14) 0.0208(14) 0.0197(14) 0.0085(12) 0.0061(11) 0.0088(12)
O12 0.0237(15) 0.0283(16) 0.0226(15) 0.0109(13) 0.0076(12) 0.0092(13)
C10 0.017(2) 0.024(2) 0.024(2) 0.0125(18) 0.0033(17) 0.0094(17)
C11 0.025(2) 0.020(2) 0.029(2) 0.0074(19) 0.0062(19) 0.0043(18)
C100 0.037(3) 0.021(2) 0.020(2) 0.0069(18) 0.0058(19) 0.0106(19)
C101 0.034(3) 0.038(3) 0.026(2) 0.008(2) 0.004(2) 0.006(2)
C102 0.046(3) 0.041(3) 0.025(3) 0.006(2) -0.002(2) 0.002(3)
C103 0.059(4) 0.030(3) 0.018(2) 0.003(2) 0.004(2) 0.002(2)
C104 0.050(3) 0.021(2) 0.021(2) 0.0073(19) 0.010(2) 0.007(2)
C105 0.042(3) 0.020(2) 0.017(2) 0.0082(17) 0.0061(19) 0.013(2)
C106 0.039(3) 0.022(2) 0.024(2) 0.0119(19) 0.015(2) 0.016(2)
C107 0.029(2) 0.028(2) 0.027(2) 0.0125(19) 0.0150(19) 0.0151(19)
C108 0.024(2) 0.027(2) 0.027(2) 0.0102(19) 0.0110(18) 0.0150(19)
C109 0.024(2) 0.028(2) 0.023(2) 0.0146(18) 0.0047(17) 0.0128(18)
C110 0.025(2) 0.033(2) 0.026(2) 0.0185(19) 0.0078(18) 0.0163(19)
C111 0.021(2) 0.028(2) 0.015(2) 0.0039(17) 0.0009(16) 0.0078(18)
C112 0.019(2) 0.022(2) 0.019(2) 0.0019(17) 0.0017(16) 0.0056(17)
C113 0.027(2) 0.019(2) 0.021(2) 0.0075(17) 0.0070(17) 0.0080(18)
C114 0.025(2) 0.024(2) 0.019(2) 0.0099(17) 0.0070(17) 0.0120(18)
C115 0.038(3) 0.028(2) 0.030(2) 0.016(2) 0.010(2) 0.017(2)
C116 0.040(3) 0.041(3) 0.038(3) 0.025(2) 0.013(2) 0.028(2)
C117 0.028(2) 0.044(3) 0.034(3) 0.020(2) 0.007(2) 0.021(2)
C118 0.023(2) 0.035(2) 0.028(2) 0.015(2) 0.0077(18) 0.013(2)
C119 0.023(2) 0.027(2) 0.0148(19) 0.0086(17) 0.0090(16) 0.0128(18)
C120 0.0152(19) 0.023(2) 0.020(2) 0.0085(17) 0.0051(16) 0.0089(16)
C121 0.023(2) 0.022(2) 0.019(2) 0.0078(17) 0.0076(17) 0.0129(17)
C122 0.022(2) 0.025(2) 0.020(2) 0.0063(18) 0.0058(17) 0.0080(18)
C123 0.029(2) 0.023(2) 0.029(2) 0.0111(19) 0.0111(19) 0.0088(19)
C124 0.038(3) 0.030(2) 0.027(2) 0.018(2) 0.011(2) 0.016(2)
C125 0.026(2) 0.028(2) 0.023(2) 0.0127(19) 0.0057(18) 0.0135(19)
C126 0.022(2) 0.019(2) 0.018(2) 0.0073(16) 0.0085(16) 0.0106(17)
Ni21 0.0164(3) 0.0203(3) 0.0145(3) 0.0047(2) 0.0033(2) 0.0063(2)
Ni22 0.0194(3) 0.0198(3) 0.0155(3) 0.0040(2) 0.0049(2) 0.0065(2)
O201 0.0189(14) 0.0214(14) 0.0159(14) 0.0055(12) 0.0043(11) 0.0063(12)
O202 0.0282(16) 0.0247(15) 0.0149(14) 0.0050(12) 0.0042(12) 0.0111(13)
O203 0.0181(14) 0.0216(14) 0.0165(14) 0.0052(12) 0.0037(11) 0.0076(12)
N201 0.0222(19) 0.0240(18) 0.0179(17) 0.0081(15) 0.0050(14) 0.0100(16)
N202 0.0203(18) 0.0238(18) 0.0193(18) 0.0077(15) 0.0068(14) 0.0071(15)
N203 0.0189(17) 0.0250(18) 0.0160(17) 0.0040(15) 0.0011(14) 0.0075(15)
N204 0.0174(17) 0.0241(18) 0.0190(17) 0.0040(15) 0.0052(14) 0.0067(15)
O21W 0.0238(16) 0.0268(17) 0.0178(15) 0.0076(13) 0.0081(13) 0.0092(14)
O21 0.0191(14) 0.0188(14) 0.0171(14) 0.0030(12) 0.0024(11) 0.0048(12)
O20 0.0312(17) 0.0284(16) 0.0185(15) 0.0024(13) 0.0044(13) 0.0154(14)
C20 0.0143(19) 0.022(2) 0.020(2) 0.0006(17) -0.0031(16) 0.0066(17)
C21 0.028(2) 0.026(2) 0.036(3) 0.011(2) 0.011(2) 0.012(2)
O22 0.0268(16) 0.0254(16) 0.0241(16) 0.0092(13) 0.0073(13) 0.0070(13)
O23 0.0300(19) 0.058(2) 0.045(2) 0.0265(19) 0.0096(16) 0.0106(18)
C22 0.030(3) 0.032(3) 0.037(3) 0.013(2) 0.005(2) 0.007(2)
C23 0.037(3) 0.072(4) 0.061(4) 0.042(4) 0.008(3) 0.014(3)
C200 0.022(2) 0.026(2) 0.0117(19) 0.0026(16) 0.0060(16) 0.0097(18)
C201 0.023(2) 0.030(2) 0.0146(19) 0.0069(17) 0.0056(17) 0.0104(19)
C202 0.021(2) 0.038(3) 0.017(2) 0.0045(19) 0.0035(17) 0.007(2)
C203 0.023(2) 0.029(2) 0.020(2) 0.0003(18) 0.0052(18) 0.0016(19)
C204 0.032(2) 0.022(2) 0.019(2) 0.0034(18) 0.0076(18) 0.0073(19)
C205 0.023(2) 0.023(2) 0.0150(19) 0.0030(17) 0.0054(16) 0.0084(18)
C206 0.032(2) 0.023(2) 0.018(2) 0.0065(17) 0.0100(18) 0.0122(19)
C207 0.027(2) 0.033(2) 0.024(2) 0.0143(19) 0.0049(18) 0.015(2)
C208 0.026(2) 0.036(3) 0.021(2) 0.0106(19) 0.0035(18) 0.014(2)
C209 0.019(2) 0.026(2) 0.021(2) 0.0027(18) -0.0009(17) 0.0041(18)
C210 0.019(2) 0.025(2) 0.023(2) 0.0034(18) 0.0032(17) 0.0033(18)
C211 0.019(2) 0.034(2) 0.023(2) 0.0074(19) 0.0082(18) 0.0097(19)
C212 0.024(2) 0.032(2) 0.020(2) 0.0050(19) 0.0096(18) 0.0124(19)
C213 0.029(2) 0.024(2) 0.019(2) 0.0060(18) 0.0106(18) 0.0077(19)
C214 0.024(2) 0.027(2) 0.020(2) 0.0113(18) 0.0069(17) 0.0098(18)
C215 0.038(3) 0.029(2) 0.019(2) 0.0060(19) 0.0041(19) 0.013(2)
C216 0.043(3) 0.034(3) 0.019(2) 0.007(2) 0.000(2) 0.014(2)
C217 0.037(3) 0.036(3) 0.025(2) 0.013(2) 0.002(2) 0.018(2)
C218 0.035(3) 0.025(2) 0.024(2) 0.0100(19) 0.0062(19) 0.015(2)
C219 0.027(2) 0.020(2) 0.018(2) 0.0091(17) 0.0065(17) 0.0050(18)
C220 0.017(2) 0.026(2) 0.021(2) 0.0058(18) 0.0041(17) 0.0092(18)
C221 0.021(2) 0.023(2) 0.018(2) 0.0055(17) 0.0056(17) 0.0091(18)
C222 0.029(2) 0.031(2) 0.026(2) 0.011(2) 0.0072(19) 0.015(2)
C223 0.036(3) 0.027(2) 0.030(2) 0.012(2) 0.012(2) 0.017(2)
C224 0.036(3) 0.024(2) 0.022(2) 0.0037(19) 0.0055(19) 0.007(2)
C225 0.025(2) 0.025(2) 0.020(2) 0.0067(18) 0.0037(17) 0.0071(18)
C226 0.021(2) 0.020(2) 0.0156(19) 0.0064(16) 0.0066(16) 0.0060(17)
O1W 0.0243(16) 0.0335(18) 0.0269(17) 0.0038(14) 0.0022(13) 0.0104(14)
O2W 0.0323(17) 0.0341(17) 0.0260(16) 0.0158(14) 0.0116(13) 0.0207(14)
O3W 0.040(2) 0.040(2) 0.081(3) 0.012(2) 0.012(2) 0.0139(18)
N1S 0.050(3) 0.044(3) 0.039(3) 0.003(2) -0.003(2) 0.018(2)
C10S 0.041(3) 0.031(3) 0.024(2) 0.003(2) 0.003(2) 0.011(2)
C11S 0.047(3) 0.024(2) 0.037(3) 0.009(2) 0.018(2) 0.015(2)

loop_
_atom_type_symbol
_atom_type_description
_atom_type_scat_dispersion_real
_atom_type_scat_dispersion_imag
_atom_type_scat_source
C C 0.0033 0.0016 'International Tables Vol C Tables 4.2.6.8 and 6.1.1.4'
H H 0.0000 0.0000 'International Tables Vol C Tables 4.2.6.8 and 6.1.1.4'
N N 0.0061 0.0033 'International Tables Vol C Tables 4.2.6.8 and 6.1.1.4'
Ni Ni 0.3393 1.1124 'International Tables Vol C Tables 4.2.6.8 and 6.1.1.4'
O O 0.0106 0.0060 'International Tables Vol C Tables 4.2.6.8 and 6.1.1.4'

loop_
_geom_angle_atom_site_label_1
_geom_angle_atom_site_label_2
_geom_angle_atom_site_label_3
_geom_angle
_geom_angle_site_symmetry_1
_geom_angle_site_symmetry_3
_geom_angle_publ_flag
O101 Ni11 N101 90.49(13) . . ?
O101 Ni11 O103 92.96(12) . . ?
N101 Ni11 O103 102.11(12) . . ?
O101 Ni11 O11 90.97(11) . . ?
N101 Ni11 O11 178.43(13) . . ?
O103 Ni11 O11 78.38(11) . . ?
O101 Ni11 O11W 90.58(12) . . ?
N101 Ni11 O11W 86.47(13) . . ?
O103 Ni11 O11W 170.68(11) . . ?
O11 Ni11 O11W 92.95(11) . . ?
O101 Ni11 N103 174.02(12) . . ?
N101 Ni11 N103 83.59(14) . . ?
O103 Ni11 N103 89.13(12) . . ?
O11 Ni11 N103 94.94(12) . . ?
O11W Ni11 N103 88.21(12) . . ?
N102 Ni12 O102 89.27(12) . . ?
N102 Ni12 O103 96.39(12) . . ?
O102 Ni12 O103 94.60(11) . . ?
N102 Ni12 O12W 95.99(12) . . ?
O102 Ni12 O12W 90.82(11) . . ?
O103 Ni12 O12W 166.54(11) . . ?
N102 Ni12 O11 173.42(12) . . ?
O102 Ni12 O11 95.25(11) . . ?
O103 Ni12 O11 78.51(11) . . ?
O12W Ni12 O11 88.74(11) . . ?
N102 Ni12 N104 82.49(13) . . ?
O102 Ni12 N104 171.08(12) . . ?
O103 Ni12 N104 89.72(12) . . ?
O12W Ni12 N104 86.67(12) . . ?
O11 Ni12 N104 93.25(12) . . ?
C100 O101 Ni11 128.0(3) . . ?
C119 O102 Ni12 125.6(2) . . ?
C126 O103 Ni11 114.1(2) . . ?
C126 O103 Ni12 115.6(2) . . ?
Ni11 O103 Ni12 98.67(11) . . ?
C106 N101 C107 119.7(4) . . ?
C106 N101 Ni11 125.3(3) . . ?
C107 N101 Ni11 113.8(3) . . ?
C113 N102 C112 118.4(3) . . ?
C113 N102 Ni12 126.0(3) . . ?
C112 N102 Ni12 114.9(3) . . ?
C120 N103 C108 111.2(3) . . ?
C120 N103 C109 102.3(3) . . ?
C108 N103 C109 111.5(3) . . ?
C120 N103 Ni11 115.0(2) . . ?
C108 N103 Ni11 105.3(2) . . ?
C109 N103 Ni11 111.7(3) . . ?
C120 N104 C110 102.8(3) . . ?
C120 N104 C111 112.7(3) . . ?
C110 N104 C111 109.9(3) . . ?
C120 N104 Ni12 114.8(2) . . ?
C110 N104 Ni12 113.7(3) . . ?
C111 N104 Ni12 103.2(2) . . ?
Ni11 O11W H11W 126.2 . . ?
Ni11 O11W H11X 124.6 . . ?
H11W O11W H11X 96.7 . . ?
Ni12 O12W H12A 119.0 . . ?
Ni12 O12W H12B 121.9 . . ?
H12A O12W H12B 102.8 . . ?
C10 O11 Ni12 127.0(3) . . ?
C10 O11 Ni11 134.9(3) . . ?
Ni12 O11 Ni11 96.77(11) . . ?
O12 C10 O11 122.5(4) . . ?
O12 C10 C11 119.1(4) . . ?
O11 C10 C11 118.4(4) . . ?
C10 C11 H11A 109.5 . . ?
C10 C11 H11B 109.5 . . ?
H11A C11 H11B 109.5 . . ?
C10 C11 H11C 109.5 . . ?
H11A C11 H11C 109.5 . . ?
H11B C11 H11C 109.5 . . ?
O101 C100 C101 119.1(4) . . ?
O101 C100 C105 123.7(4) . . ?
C101 C100 C105 117.2(4) . . ?
C102 C101 C100 122.4(5) . . ?
C102 C101 H101 118.8 . . ?
C100 C101 H101 118.8 . . ?
C101 C102 C103 120.2(5) . . ?
C101 C102 H102 119.9 . . ?
C103 C102 H102 119.9 . . ?
C104 C103 C102 119.2(5) . . ?
C104 C103 H103 120.4 . . ?
C102 C103 H103 120.4 . . ?
C103 C104 C105 121.6(5) . . ?
C103 C104 H104 119.2 . . ?
C105 C104 H104 119.2 . . ?
C104 C105 C100 119.2(4) . . ?
C104 C105 C106 116.8(4) . . ?
C100 C105 C106 123.8(4) . . ?
N101 C106 C105 125.9(4) . . ?
N101 C106 H106 117.0 . . ?
C105 C106 H106 117.0 . . ?
N101 C107 C108 109.7(3) . . ?
N101 C107 H10A 109.7 . . ?
C108 C107 H10A 109.7 . . ?
N101 C107 H10B 109.7 . . ?
C108 C107 H10B 109.7 . . ?
H10A C107 H10B 108.2 . . ?
N103 C108 C107 111.9(3) . . ?
N103 C108 H10C 109.2 . . ?
C107 C108 H10C 109.2 . . ?
N103 C108 H10D 109.2 . . ?
C107 C108 H10D 109.2 . . ?
H10C C108 H10D 107.9 . . ?
N103 C109 C110 104.7(3) . . ?
N103 C109 H10E 110.8 . . ?
C110 C109 H10E 110.8 . . ?
N103 C109 H10F 110.8 . . ?
C110 C109 H10F 110.8 . . ?
H10E C109 H10F 108.9 . . ?
N104 C110 C109 105.2(3) . . ?
N104 C110 H11D 110.7 . . ?
C109 C110 H11D 110.7 . . ?
N104 C110 H11E 110.7 . . ?
C109 C110 H11E 110.7 . . ?
H11D C110 H11E 108.8 . . ?
N104 C111 C112 111.9(3) . . ?
N104 C111 H11F 109.2 . . ?
C112 C111 H11F 109.2 . . ?
N104 C111 H11G 109.2 . . ?
C112 C111 H11G 109.2 . . ?
H11F C111 H11G 107.9 . . ?
N102 C112 C111 108.8(3) . . ?
N102 C112 H11H 109.9 . . ?
C111 C112 H11H 109.9 . . ?
N102 C112 H11J 109.9 . . ?
C111 C112 H11J 109.9 . . ?
H11H C112 H11J 108.3 . . ?
N102 C113 C114 126.7(4) . . ?
N102 C113 H113 116.6 . . ?
C114 C113 H113 116.6 . . ?
C115 C114 C119 118.8(4) . . ?
C115 C114 C113 117.4(4) . . ?
C119 C114 C113 123.7(4) . . ?
C116 C115 C114 122.5(4) . . ?
C116 C115 H115 118.7 . . ?
C114 C115 H115 118.7 . . ?
C115 C116 C117 118.4(4) . . ?
C115 C116 H116 120.8 . . ?
C117 C116 H116 120.8 . . ?
C116 C117 C118 121.6(4) . . ?
C116 C117 H117 119.2 . . ?
C118 C117 H117 119.2 . . ?
C117 C118 C119 121.4(4) . . ?
C117 C118 H118 119.3 . . ?
C119 C118 H118 119.3 . . ?
O102 C119 C118 118.9(4) . . ?
O102 C119 C114 123.7(4) . . ?
C118 C119 C114 117.3(4) . . ?
N104 C120 N103 101.8(3) . . ?
N104 C120 C121 115.3(3) . . ?
N103 C120 C121 113.3(3) . . ?
N104 C120 H120 108.7 . . ?
N103 C120 H120 108.7 . . ?
C121 C120 H120 108.7 . . ?
C122 C121 C126 120.5(4) . . ?
C122 C121 C120 119.7(4) . . ?
C126 C121 C120 119.6(4) . . ?
C123 C122 C121 120.7(4) . . ?
C123 C122 H122 119.6 . . ?
C121 C122 H122 119.6 . . ?
C124 C123 C122 119.3(4) . . ?
C124 C123 H123 120.4 . . ?
C122 C123 H123 120.4 . . ?
C123 C124 C125 120.7(4) . . ?
C123 C124 H124 119.6 . . ?
C125 C124 H124 119.6 . . ?
C124 C125 C126 121.4(4) . . ?
C124 C125 H125 119.3 . . ?
C126 C125 H125 119.3 . . ?
O103 C126 C125 121.6(4) . . ?
O103 C126 C121 121.0(4) . . ?
C125 C126 C121 117.3(4) . . ?
N201 Ni21 O201 88.64(13) . . ?
N201 Ni21 O203 96.50(12) . . ?
O201 Ni21 O203 91.58(11) . . ?
N201 Ni21 O21W 95.71(14) . . ?
O201 Ni21 O21W 91.12(12) . . ?
O203 Ni21 O21W 167.55(13) . . ?
N201 Ni21 O21 171.52(12) . . ?
O201 Ni21 O21 98.44(11) . . ?
O203 Ni21 O21 78.75(11) . . ?
O21W Ni21 O21 88.84(12) . . ?
N201 Ni21 N203 82.48(14) . . ?
O201 Ni21 N203 171.03(13) . . ?
O203 Ni21 N203 90.76(12) . . ?
O21W Ni21 N203 88.44(13) . . ?
O21 Ni21 N203 90.51(12) . . ?
O202 Ni22 N202 92.01(13) . . ?
O202 Ni22 O203 95.39(12) . . ?
N202 Ni22 O203 95.55(13) . . ?
O202 Ni22 O21 90.28(11) . . ?
N202 Ni22 O21 174.60(13) . . ?
O203 Ni22 O21 79.36(11) . . ?
O202 Ni22 N204 174.00(12) . . ?
N202 Ni22 N204 83.88(14) . . ?
O203 Ni22 N204 89.37(12) . . ?
O21 Ni22 N204 94.20(12) . . ?
O202 Ni22 O22 92.28(12) . . ?
N202 Ni22 O22 86.31(13) . . ?
O203 Ni22 O22 172.03(11) . . ?
O21 Ni22 O22 98.50(11) . . ?
N204 Ni22 O22 83.12(13) . . ?
C200 O201 Ni21 124.7(3) . . ?
C219 O202 Ni22 126.5(3) . . ?
C226 O203 Ni21 115.7(2) . . ?
C226 O203 Ni22 113.0(2) . . ?
Ni21 O203 Ni22 98.63(11) . . ?
C206 N201 C207 118.5(4) . . ?
C206 N201 Ni21 126.0(3) . . ?
C207 N201 Ni21 114.5(3) . . ?
C213 N202 C212 119.2(4) . . ?
C213 N202 Ni22 125.8(3) . . ?
C212 N202 Ni22 114.9(3) . . ?
C220 N203 C208 113.6(3) . . ?
C220 N203 C209 102.9(3) . . ?
C208 N203 C209 110.2(3) . . ?
C220 N203 Ni21 113.8(2) . . ?
C208 N203 Ni21 102.8(3) . . ?
C209 N203 Ni21 113.8(3) . . ?
C210 N204 C211 111.4(3) . . ?
C210 N204 C220 101.6(3) . . ?
C211 N204 C220 112.5(3) . . ?
C210 N204 Ni22 112.9(3) . . ?
C211 N204 Ni22 104.0(3) . . ?
C220 N204 Ni22 114.6(2) . . ?
Ni21 O21W H21W 104(4) . . ?
Ni21 O21W H21X 121(5) . . ?
H21W O21W H21X 100(6) . . ?
C20 O21 Ni22 133.9(3) . . ?
C20 O21 Ni21 129.4(3) . . ?
Ni22 O21 Ni21 96.60(11) . . ?
O20 C20 O21 122.8(4) . . ?
O20 C20 C21 119.3(4) . . ?
O21 C20 C21 117.8(4) . . ?
C20 C21 H21A 109.5 . . ?
C20 C21 H21B 109.5 . . ?
H21A C21 H21B 109.5 . . ?
C20 C21 H21C 109.5 . . ?
H21A C21 H21C 109.5 . . ?
H21B C21 H21C 109.5 . . ?
C22 O22 Ni22 139.2(3) . . ?
C22 O23 H23 114.6 . . ?
O22 C22 O23 121.4(5) . . ?
O22 C22 C23 125.5(5) . . ?
O23 C22 C23 113.1(4) . . ?
C22 C23 H23A 109.5 . . ?
C22 C23 H23B 109.5 . . ?
H23A C23 H23B 109.5 . . ?
C22 C23 H23C 109.5 . . ?
H23A C23 H23C 109.5 . . ?
H23B C23 H23C 109.5 . . ?
O201 C200 C201 119.5(4) . . ?
O201 C200 C205 123.6(4) . . ?
C201 C200 C205 116.9(4) . . ?
C202 C201 C200 122.0(4) . . ?
C202 C201 H201 119.0 . . ?
C200 C201 H201 119.0 . . ?
C201 C202 C203 121.0(4) . . ?
C201 C202 H202 119.5 . . ?
C203 C202 H202 119.5 . . ?
C204 C203 C202 118.2(4) . . ?
C204 C203 H203 120.9 . . ?
C202 C203 H203 120.9 . . ?
C203 C204 C205 122.3(4) . . ?
C203 C204 H204 118.8 . . ?
C205 C204 H204 118.8 . . ?
C204 C205 C200 119.7(4) . . ?
C204 C205 C206 117.2(4) . . ?
C200 C205 C206 123.1(4) . . ?
N201 C206 C205 126.0(4) . . ?
N201 C206 H206 117.0 . . ?
C205 C206 H206 117.0 . . ?
N201 C207 C208 108.8(3) . . ?
N201 C207 H20A 109.9 . . ?
C208 C207 H20A 109.9 . . ?
N201 C207 H20B 109.9 . . ?
C208 C207 H20B 109.9 . . ?
H20A C207 H20B 108.3 . . ?
N203 C208 C207 111.7(3) . . ?
N203 C208 H20C 109.3 . . ?
C207 C208 H20C 109.3 . . ?
N203 C208 H20D 109.3 . . ?
C207 C208 H20D 109.3 . . ?
H20C C208 H20D 107.9 . . ?
N203 C209 C210 105.3(3) . . ?
N203 C209 H20E 110.7 . . ?
C210 C209 H20E 110.7 . . ?
N203 C209 H20F 110.7 . . ?
C210 C209 H20F 110.7 . . ?
H20E C209 H20F 108.8 . . ?
N204 C210 C209 104.8(3) . . ?
N204 C210 H21D 110.8 . . ?
C209 C210 H21D 110.8 . . ?
N204 C210 H21E 110.8 . . ?
C209 C210 H21E 110.8 . . ?
H21D C210 H21E 108.9 . . ?
N204 C211 C212 112.8(3) . . ?
N204 C211 H21F 109.0 . . ?
C212 C211 H21F 109.0 . . ?
N204 C211 H21G 109.0 . . ?
C212 C211 H21G 109.0 . . ?
H21F C211 H21G 107.8 . . ?
N202 C212 C211 109.5(3) . . ?
N202 C212 H21H 109.8 . . ?
C211 C212 H21H 109.8 . . ?
N202 C212 H21I 109.8 . . ?
C211 C212 H21I 109.8 . . ?
H21H C212 H21I 108.2 . . ?
N202 C213 C214 125.6(4) . . ?
N202 C213 H213 117.2 . . ?
C214 C213 H213 117.2 . . ?
C215 C214 C219 118.9(4) . . ?
C215 C214 C213 116.6(4) . . ?
C219 C214 C213 124.5(4) . . ?
C216 C215 C214 122.3(4) . . ?
C216 C215 H215 118.9 . . ?
C214 C215 H215 118.9 . . ?
C215 C216 C217 119.2(4) . . ?
C215 C216 H216 120.4 . . ?
C217 C216 H216 120.4 . . ?
C218 C217 C216 119.7(4) . . ?
C218 C217 H217 120.1 . . ?
C216 C217 H217 120.1 . . ?
C217 C218 C219 122.8(4) . . ?
C217 C218 H218 118.6 . . ?
C219 C218 H218 118.6 . . ?
O202 C219 C218 119.1(4) . . ?
O202 C219 C214 123.9(4) . . ?
C218 C219 C214 117.0(4) . . ?
N203 C220 N204 101.9(3) . . ?
N203 C220 C221 116.9(3) . . ?
N204 C220 C221 112.3(3) . . ?
N203 C220 H220 108.5 . . ?
N204 C220 H220 108.5 . . ?
C221 C220 H220 108.5 . . ?
C222 C221 C226 120.4(4) . . ?
C222 C221 C220 119.6(4) . . ?
C226 C221 C220 119.7(4) . . ?
C223 C222 C221 121.4(4) . . ?
C223 C222 H222 119.3 . . ?
C221 C222 H222 119.3 . . ?
C222 C223 C224 118.8(4) . . ?
C222 C223 H223 120.6 . . ?
C224 C223 H223 120.6 . . ?
C223 C224 C225 120.9(4) . . ?
C223 C224 H224 119.5 . . ?
C225 C224 H224 119.5 . . ?
C224 C225 C226 120.2(4) . . ?
C224 C225 H225 119.9 . . ?
C226 C225 H225 119.9 . . ?
O203 C226 C221 121.0(4) . . ?
O203 C226 C225 120.7(4) . . ?
C221 C226 C225 118.3(4) . . ?
H1WA O1W H1WB 105.7 . . ?
H2WA O2W H2WB 109.0 . . ?
H3WA O3W H3WB 95.7 . . ?
N1S C10S C11S 179.1(6) . . ?
C10S C11S H11I 109.5 . . ?
C10S C11S H11K 109.5 . . ?
H11I C11S H11K 109.5 . . ?
C10S C11S H11L 109.5 . . ?
H11I C11S H11L 109.5 . . ?
H11K C11S H11L 109.5 . . ?
N2S C20S C21S 177.5(11) . . ?
C20S C21S H21J 109.5 . . ?
C20S C21S H21K 109.5 . . ?
H21J C21S H21K 109.5 . . ?
C20S C21S H21L 109.5 . . ?
H21J C21S H21L 109.5 . . ?
H21K C21S H21L 109.5 . . ?
C31S C30S N3S 168(2) . . ?
N4S C40S C41S 155(3) . . ?
C40S C41S H41A 109.5 . . ?
C40S C41S H41B 109.5 . . ?
H41A C41S H41B 109.5 . . ?
C40S C41S H41C 109.5 . . ?
H41A C41S H41C 109.5 . . ?
H41B C41S H41C 109.5 . . ?
N5S C50S C51S 155(3) . . ?
N6S C60S C61S 163(3) . . ?

loop_
_geom_bond_atom_site_label_1
_geom_bond_atom_site_label_2
_geom_bond_distance
_geom_bond_site_symmetry_2
_geom_bond_publ_flag
Ni11 O101 1.988(3) . ?
Ni11 N101 2.013(4) . ?
Ni11 O103 2.070(3) . ?
Ni11 O11 2.103(3) . ?
Ni11 O11W 2.144(3) . ?
Ni11 N103 2.155(3) . ?
Ni12 N102 2.013(3) . ?
Ni12 O102 2.040(3) . ?
Ni12 O103 2.071(3) . ?
Ni12 O12W 2.094(3) . ?
Ni12 O11 2.097(3) . ?
Ni12 N104 2.140(3) . ?
O101 C100 1.315(5) . ?
O102 C119 1.318(5) . ?
O103 C126 1.332(5) . ?
N101 C106 1.282(6) . ?
N101 C107 1.458(6) . ?
N102 C113 1.271(5) . ?
N102 C112 1.473(5) . ?
N103 C120 1.483(5) . ?
N103 C108 1.488(5) . ?
N103 C109 1.498(5) . ?
N104 C120 1.483(5) . ?
N104 C110 1.489(5) . ?
N104 C111 1.491(5) . ?
O11W H11W 0.8943 . ?
O11W H11X 0.9286 . ?
O12W H12A 0.9666 . ?
O12W H12B 0.7199 . ?
O11 C10 1.283(5) . ?
O12 C10 1.245(5) . ?
C10 C11 1.498(6) . ?
C11 H11A 0.9800 . ?
C11 H11B 0.9800 . ?
C11 H11C 0.9800 . ?
C100 C101 1.403(7) . ?
C100 C105 1.420(6) . ?
C101 C102 1.378(7) . ?
C101 H101 0.9500 . ?
C102 C103 1.388(8) . ?
C102 H102 0.9500 . ?
C103 C104 1.376(8) . ?
C103 H103 0.9500 . ?
C104 C105 1.410(6) . ?
C104 H104 0.9500 . ?
C105 C106 1.448(7) . ?
C106 H106 0.9500 . ?
C107 C108 1.530(6) . ?
C107 H10A 0.9900 . ?
C107 H10B 0.9900 . ?
C108 H10C 0.9900 . ?
C108 H10D 0.9900 . ?
C109 C110 1.531(6) . ?
C109 H10E 0.9900 . ?
C109 H10F 0.9900 . ?
C110 H11D 0.9900 . ?
C110 H11E 0.9900 . ?
C111 C112 1.513(6) . ?
C111 H11F 0.9900 . ?
C111 H11G 0.9900 . ?
C112 H11H 0.9900 . ?
C112 H11J 0.9900 . ?
C113 C114 1.439(6) . ?
C113 H113 0.9500 . ?
C114 C115 1.419(6) . ?
C114 C119 1.427(6) . ?
C115 C116 1.374(7) . ?
C115 H115 0.9500 . ?
C116 C117 1.382(7) . ?
C116 H116 0.9500 . ?
C117 C118 1.384(6) . ?
C117 H117 0.9500 . ?
C118 C119 1.418(6) . ?
C118 H118 0.9500 . ?
C120 C121 1.502(6) . ?
C120 H120 1.0000 . ?
C121 C122 1.397(6) . ?
C121 C126 1.412(6) . ?
C122 C123 1.382(6) . ?
C122 H122 0.9500 . ?
C123 C124 1.380(7) . ?
C123 H123 0.9500 . ?
C124 C125 1.387(6) . ?
C124 H124 0.9500 . ?
C125 C126 1.398(6) . ?
C125 H125 0.9500 . ?
Ni21 N201 2.018(3) . ?
Ni21 O201 2.027(3) . ?
Ni21 O203 2.058(3) . ?
Ni21 O21W 2.120(3) . ?
Ni21 O21 2.120(3) . ?
Ni21 N203 2.132(3) . ?
Ni22 O202 1.991(3) . ?
Ni22 N202 1.996(3) . ?
Ni22 O203 2.075(3) . ?
Ni22 O21 2.077(3) . ?
Ni22 N204 2.151(4) . ?
Ni22 O22 2.192(3) . ?
O201 C200 1.319(5) . ?
O202 C219 1.309(5) . ?
O203 C226 1.350(5) . ?
N201 C206 1.272(6) . ?
N201 C207 1.474(5) . ?
N202 C213 1.284(5) . ?
N202 C212 1.468(6) . ?
N203 C220 1.481(5) . ?
N203 C208 1.482(6) . ?
N203 C209 1.507(5) . ?
N204 C210 1.485(5) . ?
N204 C211 1.489(5) . ?
N204 C220 1.495(6) . ?
O21W H21W 0.85(6) . ?
O21W H21X 0.77(7) . ?
O21 C20 1.282(5) . ?
O20 C20 1.242(5) . ?
C20 C21 1.505(6) . ?
C21 H21A 0.9800 . ?
C21 H21B 0.9800 . ?
C21 H21C 0.9800 . ?
O22 C22 1.222(6) . ?
O23 C22 1.304(6) . ?
O23 H23 0.9791 . ?
C22 C23 1.502(7) . ?
C23 H23A 0.9800 . ?
C23 H23B 0.9800 . ?
C23 H23C 0.9800 . ?
C200 C201 1.416(6) . ?
C200 C205 1.429(6) . ?
C201 C202 1.381(6) . ?
C201 H201 0.9500 . ?
C202 C203 1.395(7) . ?
C202 H202 0.9500 . ?
C203 C204 1.389(7) . ?
C203 H203 0.9500 . ?
C204 C205 1.400(6) . ?
C204 H204 0.9500 . ?
C205 C206 1.452(6) . ?
C206 H206 0.9500 . ?
C207 C208 1.527(6) . ?
C207 H20A 0.9900 . ?
C207 H20B 0.9900 . ?
C208 H20C 0.9900 . ?
C208 H20D 0.9900 . ?
C209 C210 1.528(6) . ?
C209 H20E 0.9900 . ?
C209 H20F 0.9900 . ?
C210 H21D 0.9900 . ?
C210 H21E 0.9900 . ?
C211 C212 1.533(6) . ?
C211 H21F 0.9900 . ?
C211 H21G 0.9900 . ?
C212 H21H 0.9900 . ?
C212 H21I 0.9900 . ?
C213 C214 1.446(6) . ?
C213 H213 0.9500 . ?
C214 C215 1.416(6) . ?
C214 C219 1.432(6) . ?
C215 C216 1.374(7) . ?
C215 H215 0.9500 . ?
C216 C217 1.400(7) . ?
C216 H216 0.9500 . ?
C217 C218 1.386(6) . ?
C217 H217 0.9500 . ?
C218 C219 1.410(6) . ?
C218 H218 0.9500 . ?
C220 C221 1.508(6) . ?
C220 H220 1.0000 . ?
C221 C222 1.386(6) . ?
C221 C226 1.400(6) . ?
C222 C223 1.379(7) . ?
C222 H222 0.9500 . ?
C223 C224 1.387(7) . ?
C223 H223 0.9500 . ?
C224 C225 1.394(6) . ?
C224 H224 0.9500 . ?
C225 C226 1.401(6) . ?
C225 H225 0.9500 . ?
O1W H1WA 0.9414 . ?
O1W H1WB 0.9840 . ?
O2W H2WA 0.8358 . ?
O2W H2WB 0.8927 . ?
O3W H3WA 0.9787 . ?
O3W H3WB 0.9678 . ?
N1S C10S 1.143(7) . ?
C10S C11S 1.447(7) . ?
C11S H11I 0.9800 . ?
C11S H11K 0.9800 . ?
C11S H11L 0.9800 . ?
N2S C20S 1.036(12) . ?
C20S C21S 1.387(13) . ?
C21S H21J 0.9800 . ?
C21S H21K 0.9800 . ?
C21S H21L 0.9800 . ?
N3S C30S 1.24(3) . ?
C30S C31S 1.30(2) . ?
C31S H31A 0.9800 . ?
C31S H31B 0.9800 . ?
C31S H31C 0.9800 . ?
N4S C40S 1.11(3) . ?
C40S C41S 1.55(4) . ?
C41S H41A 0.9800 . ?
C41S H41B 0.9800 . ?
C41S H41C 0.9800 . ?
N5S C50S 1.12(3) . ?
C50S C51S 1.36(2) . ?
C51S H51A 0.9800 . ?
C51S H51B 0.9800 . ?
C51S H51C 0.9800 . ?
N6S C60S 0.99(2) . ?
C60S C61S 1.38(3) . ?
C61S H61A 0.9800 . ?
C61S H61B 0.9800 . ?
C61S H61C 0.9800 . ?

loop_
_geom_hbond_atom_site_label_D
_geom_hbond_atom_site_label_H
_geom_hbond_atom_site_label_A
_geom_hbond_distance_DH
_geom_hbond_distance_HA
_geom_hbond_distance_DA
_geom_hbond_angle_DHA
_geom_hbond_site_symmetry_A
O11W H11W O2W 0.89 1.76 2.656(4) 174.6 1_455
O11W H11X N1S 0.93 2.09 2.964(6) 156.0 1_455
O12W H12A O201 0.97 1.77 2.716(4) 166.4 2_665
O12W H12B O12 0.72 2.12 2.655(4) 132.3 .
O23 H23 O1W 0.98 1.53 2.509(5) 172.9 .
O21W H21W O20 0.85(6) 1.87(6) 2.662(5) 155(5) .
O21W H21X O102 0.77(7) 2.10(7) 2.845(4) 163(6) 2_665
O1W H1WA O101 0.94 1.70 2.644(4) 175.4 .
O1W H1WB O102 0.98 1.77 2.744(4) 169.7 .
O2W H2WA O201 0.84 1.90 2.727(4) 172.4 .
O2W H2WB O202 0.89 1.82 2.706(4) 170.6 .
O3W H3WA O12 0.98 1.88 2.823(5) 161.4 .
O3W H3WB O20 0.97 1.98 2.851(5) 148.8 2_665

loop_
_geom_torsion_atom_site_label_1
_geom_torsion_atom_site_label_2
_geom_torsion_atom_site_label_3
_geom_torsion_atom_site_label_4
_geom_torsion
_geom_torsion_site_symmetry_1
_geom_torsion_site_symmetry_2
_geom_torsion_site_symmetry_3
_geom_torsion_site_symmetry_4
_geom_torsion_publ_flag
N101 Ni11 O101 C100 -12.0(4) . . . . ?
O103 Ni11 O101 C100 -114.2(3) . . . . ?
O11 Ni11 O101 C100 167.4(3) . . . . ?
O11W Ni11 O101 C100 74.5(3) . . . . ?
N102 Ni12 O102 C119 -23.6(3) . . . . ?
O103 Ni12 O102 C119 72.8(3) . . . . ?
O12W Ni12 O102 C119 -119.5(3) . . . . ?
O11 Ni12 O102 C119 151.7(3) . . . . ?
O101 Ni11 O103 C126 125.5(3) . . . . ?
N101 Ni11 O103 C126 34.3(3) . . . . ?
O11 Ni11 O103 C126 -144.2(3) . . . . ?
N103 Ni11 O103 C126 -48.9(3) . . . . ?
O101 Ni11 O103 Ni12 -111.42(12) . . . . ?
N101 Ni11 O103 Ni12 157.44(13) . . . . ?
O11 Ni11 O103 Ni12 -21.04(11) . . . . ?
N103 Ni11 O103 Ni12 74.18(12) . . . . ?
N102 Ni12 O103 C126 -32.7(3) . . . . ?
O102 Ni12 O103 C126 -122.4(3) . . . . ?
O12W Ni12 O103 C126 124.1(5) . . . . ?
O11 Ni12 O103 C126 143.1(3) . . . . ?
N104 Ni12 O103 C126 49.8(3) . . . . ?
N102 Ni12 O103 Ni11 -154.68(13) . . . . ?
O102 Ni12 O103 Ni11 115.53(11) . . . . ?
O12W Ni12 O103 Ni11 2.1(5) . . . . ?
O11 Ni12 O103 Ni11 21.10(11) . . . . ?
N104 Ni12 O103 Ni11 -72.27(12) . . . . ?
O101 Ni11 N101 C106 18.2(4) . . . . ?
O103 Ni11 N101 C106 111.3(3) . . . . ?
O11W Ni11 N101 C106 -72.4(4) . . . . ?
N103 Ni11 N101 C106 -161.0(4) . . . . ?
O101 Ni11 N101 C107 -174.6(3) . . . . ?
O103 Ni11 N101 C107 -81.4(3) . . . . ?
O11W Ni11 N101 C107 94.9(3) . . . . ?
N103 Ni11 N101 C107 6.3(3) . . . . ?
O102 Ni12 N102 C113 20.3(3) . . . . ?
O103 Ni12 N102 C113 -74.3(4) . . . . ?
O12W Ni12 N102 C113 111.0(3) . . . . ?
N104 Ni12 N102 C113 -163.1(4) . . . . ?
O102 Ni12 N102 C112 -169.9(3) . . . . ?
O103 Ni12 N102 C112 95.5(3) . . . . ?
O12W Ni12 N102 C112 -79.2(3) . . . . ?
N104 Ni12 N102 C112 6.7(3) . . . . ?
N101 Ni11 N103 C120 -105.5(3) . . . . ?
O103 Ni11 N103 C120 -3.2(3) . . . . ?
O11 Ni11 N103 C120 75.1(3) . . . . ?
O11W Ni11 N103 C120 167.9(3) . . . . ?
N101 Ni11 N103 C108 17.2(2) . . . . ?
O103 Ni11 N103 C108 119.5(2) . . . . ?
O11 Ni11 N103 C108 -162.2(2) . . . . ?
O11W Ni11 N103 C108 -69.4(2) . . . . ?
N101 Ni11 N103 C109 138.4(3) . . . . ?
O103 Ni11 N103 C109 -119.3(3) . . . . ?
O11 Ni11 N103 C109 -41.0(3) . . . . ?
O11W Ni11 N103 C109 51.8(3) . . . . ?
N102 Ni12 N104 C120 94.8(3) . . . . ?
O103 Ni12 N104 C120 -1.6(3) . . . . ?
O12W Ni12 N104 C120 -168.7(3) . . . . ?
O11 Ni12 N104 C120 -80.1(3) . . . . ?
N102 Ni12 N104 C110 -147.1(3) . . . . ?
O103 Ni12 N104 C110 116.4(3) . . . . ?
O12W Ni12 N104 C110 -50.6(3) . . . . ?
O11 Ni12 N104 C110 37.9(3) . . . . ?
N102 Ni12 N104 C111 -28.1(2) . . . . ?
O103 Ni12 N104 C111 -124.6(2) . . . . ?
O12W Ni12 N104 C111 68.4(2) . . . . ?
O11 Ni12 N104 C111 156.9(2) . . . . ?
O102 Ni12 O11 C10 54.1(3) . . . . ?
O103 Ni12 O11 C10 147.7(3) . . . . ?
O12W Ni12 O11 C10 -36.6(3) . . . . ?
N104 Ni12 O11 C10 -123.2(3) . . . . ?
O102 Ni12 O11 Ni11 -114.29(11) . . . . ?
O103 Ni12 O11 Ni11 -20.65(10) . . . . ?
O12W Ni12 O11 Ni11 155.01(12) . . . . ?
N104 Ni12 O11 Ni11 68.41(12) . . . . ?
O101 Ni11 O11 C10 -53.4(4) . . . . ?
O103 Ni11 O11 C10 -146.2(4) . . . . ?
O11W Ni11 O11 C10 37.2(4) . . . . ?
N103 Ni11 O11 C10 125.7(4) . . . . ?
O101 Ni11 O11 Ni12 113.49(12) . . . . ?
O103 Ni11 O11 Ni12 20.66(10) . . . . ?
O11W Ni11 O11 Ni12 -155.88(11) . . . . ?
N103 Ni11 O11 Ni12 -67.43(12) . . . . ?
Ni12 O11 C10 O12 14.1(5) . . . . ?
Ni11 O11 C10 O12 177.7(3) . . . . ?
Ni12 O11 C10 C11 -166.9(3) . . . . ?
Ni11 O11 C10 C11 -3.3(6) . . . . ?
Ni11 O101 C100 C101 -177.7(3) . . . . ?
Ni11 O101 C100 C105 2.0(6) . . . . ?
O101 C100 C101 C102 176.3(5) . . . . ?
C105 C100 C101 C102 -3.4(7) . . . . ?
C100 C101 C102 C103 0.3(9) . . . . ?
C101 C102 C103 C104 1.7(8) . . . . ?
C102 C103 C104 C105 -0.5(8) . . . . ?
C103 C104 C105 C100 -2.7(7) . . . . ?
C103 C104 C105 C106 174.3(4) . . . . ?
O101 C100 C105 C104 -175.3(4) . . . . ?
C101 C100 C105 C104 4.5(6) . . . . ?
O101 C100 C105 C106 8.0(7) . . . . ?
C101 C100 C105 C106 -172.2(4) . . . . ?
C107 N101 C106 C105 178.3(4) . . . . ?
Ni11 N101 C106 C105 -15.1(6) . . . . ?
C104 C105 C106 N101 -177.6(4) . . . . ?
C100 C105 C106 N101 -0.8(7) . . . . ?
C106 N101 C107 C108 139.7(4) . . . . ?
Ni11 N101 C107 C108 -28.3(4) . . . . ?
C120 N103 C108 C107 87.8(4) . . . . ?
C109 N103 C108 C107 -158.7(4) . . . . ?
Ni11 N103 C108 C107 -37.4(4) . . . . ?
N101 C107 C108 N103 44.6(5) . . . . ?
C120 N103 C109 C110 -29.1(4) . . . . ?
C108 N103 C109 C110 -148.0(3) . . . . ?
Ni11 N103 C109 C110 94.5(3) . . . . ?
C120 N104 C110 C109 27.0(4) . . . . ?
C111 N104 C110 C109 147.2(3) . . . . ?
Ni12 N104 C110 C109 -97.8(3) . . . . ?
N103 C109 C110 N104 1.3(4) . . . . ?
C120 N104 C111 C112 -78.3(4) . . . . ?
C110 N104 C111 C112 167.7(3) . . . . ?
Ni12 N104 C111 C112 46.1(4) . . . . ?
C113 N102 C112 C111 -172.6(4) . . . . ?
Ni12 N102 C112 C111 16.8(4) . . . . ?
N104 C111 C112 N102 -43.1(4) . . . . ?
C112 N102 C113 C114 -179.8(4) . . . . ?
Ni12 N102 C113 C114 -10.3(6) . . . . ?
N102 C113 C114 C115 176.8(4) . . . . ?
N102 C113 C114 C119 -5.9(7) . . . . ?
C119 C114 C115 C116 0.1(7) . . . . ?
C113 C114 C115 C116 177.6(4) . . . . ?
C114 C115 C116 C117 -0.8(7) . . . . ?
C115 C116 C117 C118 0.1(7) . . . . ?
C116 C117 C118 C119 1.3(7) . . . . ?
Ni12 O102 C119 C118 -165.0(3) . . . . ?
Ni12 O102 C119 C114 16.8(5) . . . . ?
C117 C118 C119 O102 179.7(4) . . . . ?
C117 C118 C119 C114 -2.0(6) . . . . ?
C115 C114 C119 O102 179.4(4) . . . . ?
C113 C114 C119 O102 2.2(6) . . . . ?
C115 C114 C119 C118 1.2(6) . . . . ?
C113 C114 C119 C118 -176.0(4) . . . . ?
C110 N104 C120 N103 -45.7(4) . . . . ?
C111 N104 C120 N103 -163.9(3) . . . . ?
Ni12 N104 C120 N103 78.3(3) . . . . ?
C110 N104 C120 C121 -168.8(3) . . . . ?
C111 N104 C120 C121 73.0(4) . . . . ?
Ni12 N104 C120 C121 -44.7(4) . . . . ?
C108 N103 C120 N104 165.6(3) . . . . ?
C109 N103 C120 N104 46.4(3) . . . . ?
Ni11 N103 C120 N104 -74.9(3) . . . . ?
C108 N103 C120 C121 -70.0(4) . . . . ?
C109 N103 C120 C121 170.8(3) . . . . ?
Ni11 N103 C120 C121 49.5(4) . . . . ?
N104 C120 C121 C122 -124.8(4) . . . . ?
N103 C120 C121 C122 118.4(4) . . . . ?
N104 C120 C121 C126 59.2(5) . . . . ?
N103 C120 C121 C126 -57.6(5) . . . . ?
C126 C121 C122 C123 0.1(6) . . . . ?
C120 C121 C122 C123 -175.9(4) . . . . ?
C121 C122 C123 C124 0.5(6) . . . . ?
C122 C123 C124 C125 -1.0(7) . . . . ?
C123 C124 C125 C126 1.1(7) . . . . ?
Ni11 O103 C126 C125 -119.8(4) . . . . ?
Ni12 O103 C126 C125 126.8(3) . . . . ?
Ni11 O103 C126 C121 59.6(4) . . . . ?
Ni12 O103 C126 C121 -53.8(4) . . . . ?
C124 C125 C126 O103 178.9(4) . . . . ?
C124 C125 C126 C121 -0.5(6) . . . . ?
C122 C121 C126 O103 -179.5(4) . . . . ?
C120 C121 C126 O103 -3.5(6) . . . . ?
C122 C121 C126 C125 -0.1(6) . . . . ?
C120 C121 C126 C125 175.9(4) . . . . ?
N201 Ni21 O201 C200 30.5(3) . . . . ?
O203 Ni21 O201 C200 -66.0(3) . . . . ?
O21W Ni21 O201 C200 126.2(3) . . . . ?
O21 Ni21 O201 C200 -144.8(3) . . . . ?
N202 Ni22 O202 C219 -13.0(3) . . . . ?
O203 Ni22 O202 C219 82.7(3) . . . . ?
O21 Ni22 O202 C219 162.1(3) . . . . ?
O22 Ni22 O202 C219 -99.4(3) . . . . ?
N201 Ni21 O203 C226 32.6(3) . . . . ?
O201 Ni21 O203 C226 121.4(3) . . . . ?
O21W Ni21 O203 C226 -136.2(5) . . . . ?
O21 Ni21 O203 C226 -140.3(3) . . . . ?
N203 Ni21 O203 C226 -50.0(3) . . . . ?
N201 Ni21 O203 Ni22 153.40(13) . . . . ?
O201 Ni21 O203 Ni22 -117.78(12) . . . . ?
O21W Ni21 O203 Ni22 -15.3(6) . . . . ?
O21 Ni21 O203 Ni22 -19.49(11) . . . . ?
N203 Ni21 O203 Ni22 70.88(13) . . . . ?
O202 Ni22 O203 C226 -128.1(3) . . . . ?
N202 Ni22 O203 C226 -35.5(3) . . . . ?
O21 Ni22 O203 C226 142.6(3) . . . . ?
N204 Ni22 O203 C226 48.2(3) . . . . ?
O202 Ni22 O203 Ni21 109.14(12) . . . . ?
N202 Ni22 O203 Ni21 -158.31(13) . . . . ?
O21 Ni22 O203 Ni21 19.87(11) . . . . ?
N204 Ni22 O203 Ni21 -74.53(13) . . . . ?
O201 Ni21 N201 C206 -23.4(3) . . . . ?
O203 Ni21 N201 C206 68.0(4) . . . . ?
O21W Ni21 N201 C206 -114.4(3) . . . . ?
N203 Ni21 N201 C206 157.9(4) . . . . ?
O201 Ni21 N201 C207 168.6(3) . . . . ?
O203 Ni21 N201 C207 -99.9(3) . . . . ?
O21W Ni21 N201 C207 77.7(3) . . . . ?
N203 Ni21 N201 C207 -10.0(3) . . . . ?
O202 Ni22 N202 C213 10.7(4) . . . . ?
O203 Ni22 N202 C213 -85.0(4) . . . . ?
N204 Ni22 N202 C213 -173.7(4) . . . . ?
O22 Ni22 N202 C213 102.8(4) . . . . ?
O202 Ni22 N202 C212 -174.3(3) . . . . ?
O203 Ni22 N202 C212 90.0(3) . . . . ?
N204 Ni22 N202 C212 1.3(3) . . . . ?
O22 Ni22 N202 C212 -82.2(3) . . . . ?
N201 Ni21 N203 C220 -92.5(3) . . . . ?
O203 Ni21 N203 C220 4.0(3) . . . . ?
O21W Ni21 N203 C220 171.5(3) . . . . ?
O21 Ni21 N203 C220 82.7(3) . . . . ?
N201 Ni21 N203 C208 30.8(3) . . . . ?
O203 Ni21 N203 C208 127.3(3) . . . . ?
O21W Ni21 N203 C208 -65.1(3) . . . . ?
O21 Ni21 N203 C208 -154.0(3) . . . . ?
N201 Ni21 N203 C209 150.0(3) . . . . ?
O203 Ni21 N203 C209 -113.5(3) . . . . ?
O21W Ni21 N203 C209 54.1(3) . . . . ?
O21 Ni21 N203 C209 -34.8(3) . . . . ?
N202 Ni22 N204 C210 -143.3(3) . . . . ?
O203 Ni22 N204 C210 121.0(3) . . . . ?
O21 Ni22 N204 C210 41.7(3) . . . . ?
O22 Ni22 N204 C210 -56.3(3) . . . . ?
N202 Ni22 N204 C211 -22.3(3) . . . . ?
O203 Ni22 N204 C211 -118.0(3) . . . . ?
O21 Ni22 N204 C211 162.7(3) . . . . ?
O22 Ni22 N204 C211 64.7(3) . . . . ?
N202 Ni22 N204 C220 100.9(3) . . . . ?
O203 Ni22 N204 C220 5.2(3) . . . . ?
O21 Ni22 N204 C220 -74.0(3) . . . . ?
O22 Ni22 N204 C220 -172.1(3) . . . . ?
O202 Ni22 O21 C20 60.9(3) . . . . ?
O203 Ni22 O21 C20 156.4(4) . . . . ?
N204 Ni22 O21 C20 -115.1(4) . . . . ?
O22 Ni22 O21 C20 -31.4(4) . . . . ?
O202 Ni22 O21 Ni21 -114.60(12) . . . . ?
O203 Ni22 O21 Ni21 -19.17(10) . . . . ?
N204 Ni22 O21 Ni21 69.40(13) . . . . ?
O22 Ni22 O21 Ni21 153.05(11) . . . . ?
O201 Ni21 O21 C20 -66.5(3) . . . . ?
O203 Ni21 O21 C20 -156.5(3) . . . . ?
O21W Ni21 O21 C20 24.4(3) . . . . ?
N203 Ni21 O21 C20 112.9(3) . . . . ?
O201 Ni21 O21 Ni22 109.31(11) . . . . ?
O203 Ni21 O21 Ni22 19.37(11) . . . . ?
O21W Ni21 O21 Ni22 -159.73(12) . . . . ?
N203 Ni21 O21 Ni22 -71.30(12) . . . . ?
Ni22 O21 C20 O20 -175.6(3) . . . . ?
Ni21 O21 C20 O20 -1.3(6) . . . . ?
Ni22 O21 C20 C21 6.0(6) . . . . ?
Ni21 O21 C20 C21 -179.7(3) . . . . ?
O202 Ni22 O22 C22 40.9(5) . . . . ?
N202 Ni22 O22 C22 -51.0(5) . . . . ?
O21 Ni22 O22 C22 131.5(5) . . . . ?
N204 Ni22 O22 C22 -135.3(5) . . . . ?
Ni22 O22 C22 O23 142.6(4) . . . . ?
Ni22 O22 C22 C23 -37.9(8) . . . . ?
Ni21 O201 C200 C201 157.6(3) . . . . ?
Ni21 O201 C200 C205 -24.8(5) . . . . ?
O201 C200 C201 C202 178.7(4) . . . . ?
C205 C200 C201 C202 0.9(6) . . . . ?
C200 C201 C202 C203 -1.2(6) . . . . ?
C201 C202 C203 C204 0.6(6) . . . . ?
C202 C203 C204 C205 0.2(6) . . . . ?
C203 C204 C205 C200 -0.4(6) . . . . ?
C203 C204 C205 C206 -179.2(4) . . . . ?
O201 C200 C205 C204 -177.8(4) . . . . ?
C201 C200 C205 C204 -0.1(6) . . . . ?
O201 C200 C205 C206 0.9(6) . . . . ?
C201 C200 C205 C206 178.6(4) . . . . ?
C207 N201 C206 C205 177.7(4) . . . . ?
Ni21 N201 C206 C205 10.2(6) . . . . ?
C204 C205 C206 N201 -174.1(4) . . . . ?
C200 C205 C206 N201 7.1(7) . . . . ?
C206 N201 C207 C208 177.7(4) . . . . ?
Ni21 N201 C207 C208 -13.3(4) . . . . ?
C220 N203 C208 C207 75.9(4) . . . . ?
C209 N203 C208 C207 -169.3(3) . . . . ?
Ni21 N203 C208 C207 -47.6(4) . . . . ?
N201 C207 C208 N203 42.0(5) . . . . ?
C220 N203 C209 C210 -22.2(4) . . . . ?
C208 N203 C209 C210 -143.7(4) . . . . ?
Ni21 N203 C209 C210 101.4(3) . . . . ?
C211 N204 C210 C209 153.6(4) . . . . ?
C220 N204 C210 C209 33.6(4) . . . . ?
Ni22 N204 C210 C209 -89.7(3) . . . . ?
N203 C209 C210 N204 -7.3(4) . . . . ?
C210 N204 C211 C212 161.8(4) . . . . ?
C220 N204 C211 C212 -84.8(4) . . . . ?
Ni22 N204 C211 C212 39.8(4) . . . . ?
C213 N202 C212 C211 -164.6(4) . . . . ?
Ni22 N202 C212 C211 20.1(4) . . . . ?
N204 C211 C212 N202 -41.2(5) . . . . ?
C212 N202 C213 C214 -178.2(4) . . . . ?
Ni22 N202 C213 C214 -3.4(6) . . . . ?
N202 C213 C214 C215 174.2(4) . . . . ?
N202 C213 C214 C219 -6.7(7) . . . . ?
C219 C214 C215 C216 0.1(7) . . . . ?
C213 C214 C215 C216 179.2(4) . . . . ?
C214 C215 C216 C217 -2.6(7) . . . . ?
C215 C216 C217 C218 1.9(7) . . . . ?
C216 C217 C218 C219 1.2(7) . . . . ?
Ni22 O202 C219 C218 -171.7(3) . . . . ?
Ni22 O202 C219 C214 8.0(6) . . . . ?
C217 C218 C219 O202 176.1(4) . . . . ?
C217 C218 C219 C214 -3.6(6) . . . . ?
C215 C214 C219 O202 -176.8(4) . . . . ?
C213 C214 C219 O202 4.2(7) . . . . ?
C215 C214 C219 C218 2.9(6) . . . . ?
C213 C214 C219 C218 -176.1(4) . . . . ?
C208 N203 C220 N204 162.5(3) . . . . ?
C209 N203 C220 N204 43.4(4) . . . . ?
Ni21 N203 C220 N204 -80.2(3) . . . . ?
C208 N203 C220 C221 -74.7(5) . . . . ?
C209 N203 C220 C221 166.2(4) . . . . ?
Ni21 N203 C220 C221 42.5(4) . . . . ?
C210 N204 C220 N203 -48.2(4) . . . . ?
C211 N204 C220 N203 -167.5(3) . . . . ?
Ni22 N204 C220 N203 74.0(3) . . . . ?
C210 N204 C220 C221 -174.1(3) . . . . ?
C211 N204 C220 C221 66.7(4) . . . . ?
Ni22 N204 C220 C221 -51.9(4) . . . . ?
N203 C220 C221 C222 127.5(4) . . . . ?
N204 C220 C221 C222 -115.3(4) . . . . ?
N203 C220 C221 C226 -59.3(5) . . . . ?
N204 C220 C221 C226 57.9(5) . . . . ?
C226 C221 C222 C223 -1.0(7) . . . . ?
C220 C221 C222 C223 172.2(4) . . . . ?
C221 C222 C223 C224 0.6(7) . . . . ?
C222 C223 C224 C225 0.8(7) . . . . ?
C223 C224 C225 C226 -1.7(7) . . . . ?
Ni21 O203 C226 C221 51.5(4) . . . . ?
Ni22 O203 C226 C221 -61.2(4) . . . . ?
Ni21 O203 C226 C225 -130.0(3) . . . . ?
Ni22 O203 C226 C225 117.3(3) . . . . ?
C222 C221 C226 O203 178.6(4) . . . . ?
C220 C221 C226 O203 5.4(6) . . . . ?
C222 C221 C226 C225 0.0(6) . . . . ?
C220 C221 C226 C225 -173.1(4) . . . . ?
C224 C225 C226 O203 -177.3(4) . . . . ?
C224 C225 C226 C221 1.3(6) . . . . ?
